data_1550232
loop_
_publ_author_name
'Anker, Mathew'
'Lein, Matthias'
'Coles, Martyn P.'

_publ_section_title
;
 Reduction of Organic Azides by Indyl-Anions. Isolation and Reactivity
 Studies of Indium-Nitrogen Multiple Bonds
;
_journal_name_full 'Chemical Science'
_journal_paper_doi 10.1039/C8SC04078H
_journal_year 2019
_chemical_formula_moiety 'C64 H79 In K N3 O Si2, C7 H8'
_chemical_formula_sum 'C71 H87 In K N3 O Si2'
_chemical_formula_weight 1208.53
_space_group_IT_number 14
_symmetry_cell_setting monoclinic
_symmetry_Int_Tables_number 14
_symmetry_space_group_name_Hall '-P 2ybc'
_symmetry_space_group_name_H-M 'P 1 21/c 1'
_atom_sites_solution_hydrogens mixed
_audit_conform_dict_location ftp://ftp.iucr.org/pub/cif_core.dic
_audit_conform_dict_name cif_core.dic
_audit_conform_dict_version 2.4.3
_audit_creation_date 2018-05-23T10:09:54-00:00
_audit_creation_method 'WinGX routine CIF_UPDATE'
_audit_update_record
;
2018-08-23 deposited with the CCDC.
2018-11-12 downloaded from the CCDC.
;
_cell_angle_alpha 90
_cell_angle_beta 91.8549(5)
_cell_angle_gamma 90
_cell_formula_units_Z 4
_cell_length_a 12.60090(7)
_cell_length_b 25.60910(15)
_cell_length_c 19.60255(11)
_cell_measurement_reflns_used 36483
_cell_measurement_temperature 120.00(10)
_cell_measurement_theta_max 73.48
_cell_measurement_theta_min 4.84
_cell_measurement_wavelength 1.54184
_cell_volume 6322.38(6)
_computing_cell_refinement 'CrysAlisPro 1.171.38.46 (Rigaku OD, 2015)'
_computing_data_collection 'CrysAlisPro 1.171.38.46 (Rigaku OD, 2015)'
_computing_data_reduction 'CrysAlisPro 1.171.38.46 (Rigaku OD, 2015)'
_computing_molecular_graphics 'Ortep for Windows (Farrugia, 2012)'
_computing_publication_material 'WinGX publication routines (Farrugia, 2012)'
_computing_structure_refinement 'SHELXL-2014/6 (Sheldrick, 2014)'
_diffrn_ambient_temperature 120.00(10)
_diffrn_detector 'CCD plate'
_diffrn_detector_area_resol_mean 8.0856
_diffrn_measured_fraction_theta_full 0.9997
_diffrn_measured_fraction_theta_max 0.9997
_diffrn_measurement_device 'four-circle diffractometer'
_diffrn_measurement_device_type 'SuperNova, Dual, Cu at zero, EosS2'
_diffrn_measurement_method '\w scans'
_diffrn_orient_matrix_type 'CrysAlisPro convention (1999,Acta A55,543-557)'
_diffrn_orient_matrix_UB_11 -0.0376273
_diffrn_orient_matrix_UB_12 -0.0460374
_diffrn_orient_matrix_UB_13 -0.0452591
_diffrn_orient_matrix_UB_21 0.0306434
_diffrn_orient_matrix_UB_22 0.0305934
_diffrn_orient_matrix_UB_23 -0.0641329
_diffrn_orient_matrix_UB_31 0.1122058
_diffrn_orient_matrix_UB_32 -0.0237698
_diffrn_orient_matrix_UB_33 0.0051088
_diffrn_radiation_monochromator mirror
_diffrn_radiation_probe x-ray
_diffrn_radiation_type 'Cu K\a'
_diffrn_radiation_wavelength 1.54184
_diffrn_reflns_av_R_equivalents 0.0323
_diffrn_reflns_av_unetI/netI 0.0451
_diffrn_reflns_Laue_measured_fraction_full 1
_diffrn_reflns_Laue_measured_fraction_max 1
_diffrn_reflns_limit_h_max 15
_diffrn_reflns_limit_h_min -13
_diffrn_reflns_limit_k_max 30
_diffrn_reflns_limit_k_min -30
_diffrn_reflns_limit_l_max 23
_diffrn_reflns_limit_l_min -23
_diffrn_reflns_number 54301
_diffrn_reflns_point_group_measured_fraction_full 1
_diffrn_reflns_point_group_measured_fraction_max 1
_diffrn_reflns_theta_full 68.1328
_diffrn_reflns_theta_max 68.2456
_diffrn_reflns_theta_min 3.4517
_diffrn_source 'micro-focus sealed X-ray tube'
_exptl_absorpt_coefficient_mu 4.275
_exptl_absorpt_correction_T_max 0.879
_exptl_absorpt_correction_T_min 0.551
_exptl_absorpt_correction_type gaussian
_exptl_absorpt_process_details
;
        CrysAlisPro 1.171.38.46 (Rigaku Oxford Diffraction, 2015)
Numerical absorption correction based on gaussian integration over
                        a multifaceted crystal model
        Empirical absorption correction using spherical harmonics,
 implemented in SCALE3 ABSPACK scaling algorithm.
;
_exptl_crystal_colour colourless
_exptl_crystal_density_diffrn 1.27
_exptl_crystal_density_method 'not measured'
_exptl_crystal_description prism
_exptl_crystal_F_000 2552
_exptl_crystal_size_max 0.233
_exptl_crystal_size_mid 0.214
_exptl_crystal_size_min 0.128
_refine_diff_density_max 0.712
_refine_diff_density_min -0.58
_refine_diff_density_rms 0.056
_refine_ls_extinction_method none
_refine_ls_goodness_of_fit_ref 1
_refine_ls_hydrogen_treatment mixed
_refine_ls_matrix_type full
_refine_ls_number_constraints 0
_refine_ls_number_parameters 732
_refine_ls_number_reflns 11569
_refine_ls_number_restraints 0
_refine_ls_restrained_S_all 1
_refine_ls_R_factor_all 0.0276
_refine_ls_R_factor_gt 0.0263
_refine_ls_shift/su_max 0.004
_refine_ls_shift/su_mean 0
_refine_ls_structure_factor_coef Fsqd
_refine_ls_weighting_details 'w=1/[\s^2^(Fo^2^)+(0.0321P)^2^+4.6641P] where P=(Fo^2^+2Fc^2^)/3'
_refine_ls_weighting_scheme calc
_refine_ls_wR_factor_gt 0.0647
_refine_ls_wR_factor_ref 0.0655
_reflns_number_gt 11120
_reflns_number_total 11569
_reflns_threshold_expression 'I > 2\s(I)'
_cod_data_source_file c8sc04078h2.cif
_cod_data_source_block 4
_cod_database_code 1550232

loop_
_symmetry_equiv_pos_as_xyz
'x, y, z'
'-x, y+1/2, -z+1/2'
'-x, -y, -z'
'x, -y-1/2, z-1/2'

loop_
_atom_site_label
_atom_site_type_symbol
_atom_site_fract_x
_atom_site_fract_y
_atom_site_fract_z
_atom_site_U_iso_or_equiv
_atom_site_adp_type
_atom_site_occupancy
_atom_site_calc_flag
In In 0.73341(2) 0.95430(2) 0.76151(2) 0.01066(4) Uani 1 d
K K 1.06646(3) 0.89075(2) 0.73537(2) 0.02427(9) Uani 1 d
Si1 Si 0.68374(4) 1.05018(2) 0.87824(2) 0.01906(10) Uani 1 d
Si2 Si 0.58301(4) 0.94101(2) 0.88942(2) 0.01699(10) Uani 1 d
O O 0.60953(11) 1.00266(5) 0.90449(6) 0.0238(3) Uani 1 d
N1 N 0.76171(11) 1.02782(6) 0.81378(7) 0.0147(3) Uani 1 d
N2 N 0.58540(11) 0.92871(6) 0.80389(7) 0.0148(3) Uani 1 d
N3 N 0.85144(11) 0.89491(6) 0.78964(7) 0.0135(3) Uani 1 d
H1X H 0.8580(17) 0.8861(9) 0.8307(13) 0.021(6) Uiso 1 d
C1 C 0.84163(14) 1.06402(7) 0.79309(8) 0.0150(3) Uani 1 d
C2 C 0.94474(14) 1.06380(7) 0.82475(9) 0.0172(3) Uani 1 d
C3 C 1.02255(15) 1.09704(8) 0.80054(9) 0.0224(4) Uani 1 d
H3 H 1.0918 1.0961 0.8212 0.027 Uiso 1 calc
C4 C 1.00184(16) 1.13142(8) 0.74715(10) 0.0250(4) Uani 1 d
H4 H 1.0563 1.1534 0.7309 0.03 Uiso 1 calc
C5 C 0.90074(16) 1.13323(7) 0.71805(9) 0.0225(4) Uani 1 d
H5 H 0.8857 1.1573 0.6822 0.027 Uiso 1 calc
C6 C 0.82012(14) 1.10056(7) 0.74007(9) 0.0176(3) Uani 1 d
C7 C 0.97686(15) 1.02730(7) 0.88289(9) 0.0211(4) Uani 1 d
H7 H 0.9105 1.0133 0.9028 0.025 Uiso 1 calc
C8 C 1.04026(16) 0.98109(8) 0.85673(12) 0.0308(4) Uani 1 d
H8C H 1.103 0.9939 0.8336 0.046 Uiso 1 calc
H8B H 0.9958 0.9608 0.8245 0.046 Uiso 1 calc
H8A H 1.0628 0.9589 0.8952 0.046 Uiso 1 calc
C9 C 1.04091(18) 1.05545(9) 0.94016(10) 0.0302(5) Uani 1 d
H9C H 1.0021 1.0866 0.9543 0.045 Uiso 1 calc
H9B H 1.1102 1.0658 0.9234 0.045 Uiso 1 calc
H9A H 1.0511 1.0319 0.9792 0.045 Uiso 1 calc
C10 C 0.71338(15) 1.10344(7) 0.70190(9) 0.0206(4) Uani 1 d
H10 H 0.6615 1.0822 0.7277 0.025 Uiso 1 calc
C11 C 0.72111(17) 1.07965(8) 0.63061(10) 0.0281(4) Uani 1 d
H11C H 0.7377 1.0424 0.6347 0.042 Uiso 1 calc
H11B H 0.7774 1.0973 0.6061 0.042 Uiso 1 calc
H11A H 0.6532 1.084 0.6055 0.042 Uiso 1 calc
C12 C 0.67005(18) 1.15944(8) 0.69620(12) 0.0323(5) Uani 1 d
H12C H 0.7148 1.1799 0.6662 0.048 Uiso 1 calc
H12B H 0.6705 1.1755 0.7416 0.048 Uiso 1 calc
H12A H 0.5972 1.1586 0.6771 0.048 Uiso 1 calc
C13 C 0.76258(17) 1.07588(10) 0.95285(11) 0.0339(5) Uani 1 d
H13C H 0.7978 1.0469 0.977 0.051 Uiso 1 calc
H13B H 0.7153 1.0939 0.9838 0.051 Uiso 1 calc
H13A H 0.8162 1.1004 0.937 0.051 Uiso 1 calc
C14 C 0.59273(18) 1.10565(8) 0.85488(12) 0.0330(5) Uani 1 d
H14C H 0.5487 1.114 0.8937 0.05 Uiso 1 calc
H14B H 0.547 1.0956 0.8157 0.05 Uiso 1 calc
H14A H 0.6349 1.1363 0.843 0.05 Uiso 1 calc
C15 C 0.69015(18) 0.90457(10) 0.93750(11) 0.0362(5) Uani 1 d
H15C H 0.6823 0.9098 0.9866 0.054 Uiso 1 calc
H15B H 0.7596 0.9176 0.9243 0.054 Uiso 1 calc
H15A H 0.6846 0.8673 0.9268 0.054 Uiso 1 calc
C16 C 0.45198(16) 0.92799(9) 0.92697(10) 0.0299(4) Uani 1 d
H16C H 0.3952 0.9362 0.8933 0.045 Uiso 1 calc
H16B H 0.4441 0.9498 0.9676 0.045 Uiso 1 calc
H16A H 0.4475 0.8911 0.9398 0.045 Uiso 1 calc
C17 C 0.49231(13) 0.91559(7) 0.76418(9) 0.0156(3) Uani 1 d
C18 C 0.47154(14) 0.86268(7) 0.74606(9) 0.0191(4) Uani 1 d
C19 C 0.38290(14) 0.85084(8) 0.70425(10) 0.0242(4) Uani 1 d
H19 H 0.3702 0.8156 0.6914 0.029 Uiso 1 calc
C20 C 0.31332(14) 0.88897(9) 0.68108(10) 0.0265(4) Uani 1 d
H20 H 0.2542 0.8801 0.652 0.032 Uiso 1 calc
C21 C 0.33074(15) 0.94014(8) 0.70064(10) 0.0241(4) Uani 1 d
H21 H 0.2818 0.9663 0.6859 0.029 Uiso 1 calc
C22 C 0.41892(14) 0.95422(7) 0.74170(9) 0.0187(4) Uani 1 d
C23 C 0.54480(14) 0.81899(7) 0.77058(10) 0.0220(4) Uani 1 d
H23 H 0.6183 0.8335 0.7755 0.026 Uiso 1 calc
C24 C 0.54735(17) 0.77319(8) 0.72084(12) 0.0306(4) Uani 1 d
H24C H 0.5612 0.7862 0.675 0.046 Uiso 1 calc
H24B H 0.4788 0.7551 0.7203 0.046 Uiso 1 calc
H24A H 0.6037 0.7488 0.7354 0.046 Uiso 1 calc
C25 C 0.51281(17) 0.79896(9) 0.84067(11) 0.0314(5) Uani 1 d
H25C H 0.4426 0.7826 0.8366 0.047 Uiso 1 calc
H25B H 0.5104 0.8283 0.8727 0.047 Uiso 1 calc
H25A H 0.565 0.7732 0.8575 0.047 Uiso 1 calc
C26 C 0.43461(14) 1.01170(7) 0.75756(10) 0.0220(4) Uani 1 d
H26 H 0.5 1.0152 0.7875 0.026 Uiso 1 calc
C27 C 0.4524(2) 1.04251(9) 0.69221(12) 0.0367(5) Uani 1 d
H27C H 0.3877 1.0415 0.6631 0.055 Uiso 1 calc
H27B H 0.5112 1.027 0.6678 0.055 Uiso 1 calc
H27A H 0.4696 1.0788 0.7038 0.055 Uiso 1 calc
C28 C 0.3416(2) 1.03488(10) 0.79588(17) 0.0511(7) Uani 1 d
H28C H 0.3341 1.0163 0.8392 0.077 Uiso 1 calc
H28B H 0.276 1.0312 0.768 0.077 Uiso 1 calc
H28A H 0.3551 1.072 0.805 0.077 Uiso 1 calc
C29 C 0.83321(12) 0.85309(6) 0.74536(8) 0.0126(3) Uani 1 d
C30 C 0.79711(12) 0.86504(6) 0.67743(8) 0.0131(3) Uani 1 d
C31 C 0.78017(13) 0.82489(7) 0.63055(8) 0.0152(3) Uani 1 d
H31 H 0.7558 0.8336 0.5856 0.018 Uiso 1 calc
C32 C 0.79734(14) 0.77235(7) 0.64654(9) 0.0171(3) Uani 1 d
C33 C 0.83412(14) 0.76136(7) 0.71315(9) 0.0170(3) Uani 1 d
H33 H 0.8486 0.7261 0.7252 0.02 Uiso 1 calc
C34 C 0.85039(13) 0.79980(7) 0.76257(8) 0.0141(3) Uani 1 d
C35 C 0.78231(12) 0.92271(6) 0.65799(8) 0.0118(3) Uani 1 d
C36 C 0.70093(13) 0.93041(6) 0.60040(8) 0.0130(3) Uani 1 d
C37 C 0.60213(14) 0.90535(7) 0.60263(9) 0.0183(3) Uani 1 d
H37 H 0.5866 0.8845 0.6411 0.022 Uiso 1 calc
C38 C 0.52675(14) 0.91028(8) 0.55004(10) 0.0240(4) Uani 1 d
H38 H 0.4607 0.8927 0.5527 0.029 Uiso 1 calc
C39 C 0.54728(15) 0.94083(9) 0.49352(10) 0.0267(4) Uani 1 d
H39 H 0.4963 0.9437 0.4569 0.032 Uiso 1 calc
C40 C 0.64283(15) 0.96709(8) 0.49115(9) 0.0224(4) Uani 1 d
H40 H 0.6566 0.989 0.4533 0.027 Uiso 1 calc
C41 C 0.71920(14) 0.96176(7) 0.54360(9) 0.0161(3) Uani 1 d
H41 H 0.7849 0.9797 0.5407 0.019 Uiso 1 calc
C42 C 0.89099(13) 0.94436(7) 0.63947(8) 0.0129(3) Uani 1 d
C43 C 0.94858(14) 0.91885(8) 0.58907(9) 0.0209(4) Uani 1 d
H43 H 0.9202 0.8881 0.5684 0.025 Uiso 1 calc
C44 C 1.04606(15) 0.93762(9) 0.56881(10) 0.0264(4) Uani 1 d
H44 H 1.0831 0.9198 0.5344 0.032 Uiso 1 calc
C45 C 1.08985(14) 0.98218(8) 0.59846(10) 0.0227(4) Uani 1 d
H45 H 1.1563 0.9951 0.5843 0.027 Uiso 1 calc
C46 C 1.03571(15) 1.00758(8) 0.64885(10) 0.0231(4) Uani 1 d
H46 H 1.0654 1.0378 0.6701 0.028 Uiso 1 calc
C47 C 0.93718(14) 0.98873(7) 0.66863(9) 0.0182(3) Uani 1 d
H47 H 0.9006 1.0068 0.7031 0.022 Uiso 1 calc
C48 C 0.77573(16) 0.72817(7) 0.59439(9) 0.0218(4) Uani 1 d
C49 C 0.71643(18) 0.68267(8) 0.62691(11) 0.0307(5) Uani 1 d
H49C H 0.7053 0.6548 0.5932 0.046 Uiso 1 calc
H49B H 0.6476 0.6949 0.6424 0.046 Uiso 1 calc
H49A H 0.7585 0.6692 0.666 0.046 Uiso 1 calc
C50 C 0.7098(2) 0.74776(9) 0.53251(12) 0.0435(6) Uani 1 d
H50C H 0.6939 0.7185 0.5016 0.065 Uiso 1 calc
H50B H 0.75 0.7744 0.5084 0.065 Uiso 1 calc
H50A H 0.6433 0.7629 0.5479 0.065 Uiso 1 calc
C51 C 0.88031(19) 0.70670(9) 0.56822(12) 0.0370(5) Uani 1 d
H51C H 0.9186 0.7346 0.5453 0.056 Uiso 1 calc
H51B H 0.8653 0.6782 0.5359 0.056 Uiso 1 calc
H51A H 0.924 0.6935 0.6068 0.056 Uiso 1 calc
C52 C 0.88947(13) 0.78694(7) 0.83550(8) 0.0154(3) Uani 1 d
H52 H 0.851 0.8112 0.8661 0.018 Uiso 1 calc
C53 C 0.86591(14) 0.73173(7) 0.86054(8) 0.0172(3) Uani 1 d
C54 C 0.76499(16) 0.71042(8) 0.84985(10) 0.0252(4) Uani 1 d
H54 H 0.7127 0.7296 0.8244 0.03 Uiso 1 calc
C55 C 0.73952(18) 0.66172(9) 0.87562(11) 0.0322(5) Uani 1 d
H55 H 0.6701 0.648 0.8681 0.039 Uiso 1 calc
C56 C 0.81497(19) 0.63297(8) 0.91233(11) 0.0328(5) Uani 1 d
H56 H 0.7981 0.5994 0.9295 0.039 Uiso 1 calc
C57 C 0.91454(18) 0.65370(8) 0.92347(10) 0.0294(4) Uani 1 d
H57 H 0.9667 0.6342 0.9485 0.035 Uiso 1 calc
C58 C 0.94040(15) 0.70287(7) 0.89864(9) 0.0215(4) Uani 1 d
H58 H 1.0093 0.7168 0.9078 0.026 Uiso 1 calc
C59 C 1.00649(14) 0.80093(7) 0.84361(9) 0.0164(3) Uani 1 d
C60 C 1.08003(14) 0.77848(7) 0.80048(9) 0.0194(4) Uani 1 d
H60 H 1.0569 0.7533 0.7676 0.023 Uiso 1 calc
C61 C 1.18659(15) 0.79245(8) 0.80507(11) 0.0263(4) Uani 1 d
H61 H 1.2358 0.7767 0.7757 0.032 Uiso 1 calc
C62 C 1.22126(16) 0.82936(9) 0.85251(13) 0.0347(5) Uani 1 d
H62 H 1.2937 0.8398 0.8548 0.042 Uiso 1 calc
C63 C 1.14972(17) 0.85089(9) 0.89634(12) 0.0361(5) Uani 1 d
H63 H 1.1735 0.8756 0.9295 0.043 Uiso 1 calc
C64 C 1.04294(16) 0.83666(8) 0.89236(10) 0.0257(4) Uani 1 d
H64 H 0.9947 0.8515 0.9232 0.031 Uiso 1 calc
C65 C 0.2963(2) 0.77070(11) 0.53298(14) 0.0469(6) Uani 1 d
C66 C 0.2906(3) 0.73667(12) 0.58578(17) 0.0624(8) Uani 1 d
H66 H 0.3503 0.7149 0.5952 0.075 Uiso 1 calc
C67 C 0.2067(3) 0.73159(16) 0.62560(18) 0.0738(10) Uani 1 d
H67 H 0.2068 0.7062 0.661 0.089 Uiso 1 calc
C68 C 0.1225(3) 0.76304(14) 0.61451(15) 0.0608(8) Uani 1 d
H68 H 0.0633 0.7603 0.6431 0.073 Uiso 1 calc
C69 C 0.1205(2) 0.79903(12) 0.56261(17) 0.0539(7) Uani 1 d
H69 H 0.0599 0.8206 0.555 0.065 Uiso 1 calc
C70 C 0.2073(3) 0.80371(12) 0.52140(16) 0.0586(8) Uani 1 d
H70 H 0.2071 0.8288 0.4857 0.07 Uiso 1 calc
C71 C 0.3890(3) 0.77550(19) 0.4879(2) 0.0837(12) Uani 1 d
H71C H 0.3646 0.7727 0.4401 0.126 Uiso 1 calc
H71B H 0.4399 0.7475 0.4986 0.126 Uiso 1 calc
H71A H 0.4233 0.8094 0.4955 0.126 Uiso 1 calc

loop_
_atom_site_aniso_label
_atom_site_aniso_U_11
_atom_site_aniso_U_22
_atom_site_aniso_U_33
_atom_site_aniso_U_23
_atom_site_aniso_U_13
_atom_site_aniso_U_12
In 0.01174(6) 0.01037(6) 0.00989(6) -0.00030(4) 0.00090(4) -0.00128(4)
K 0.01851(18) 0.0277(2) 0.0266(2) 0.00726(16) 0.00141(15) 0.00230(15)
Si1 0.0225(2) 0.0197(2) 0.0154(2) -0.00720(18) 0.00553(18) -0.00569(18)
Si2 0.0169(2) 0.0222(2) 0.0120(2) 0.00085(18) 0.00299(17) -0.00412(18)
O 0.0283(7) 0.0278(7) 0.0158(6) -0.0059(5) 0.0079(5) -0.0093(6)
N1 0.0184(7) 0.0130(7) 0.0129(7) -0.0030(5) 0.0025(5) -0.0048(5)
N2 0.0116(6) 0.0192(7) 0.0138(7) -0.0003(5) 0.0022(5) -0.0036(5)
N3 0.0160(7) 0.0138(7) 0.0108(7) 0.0003(5) -0.0017(5) 0.0007(5)
C1 0.0204(8) 0.0115(8) 0.0133(8) -0.0038(6) 0.0031(6) -0.0036(6)
C2 0.0219(9) 0.0153(8) 0.0144(8) -0.0027(7) 0.0012(7) -0.0048(7)
C3 0.0233(9) 0.0250(10) 0.0187(9) -0.0004(7) -0.0017(7) -0.0089(7)
C4 0.0306(10) 0.0231(10) 0.0214(9) 0.0017(7) 0.0016(8) -0.0143(8)
C5 0.0336(10) 0.0160(9) 0.0179(9) 0.0020(7) 0.0002(7) -0.0066(7)
C6 0.0243(9) 0.0133(8) 0.0151(8) -0.0024(6) 0.0012(7) -0.0036(7)
C7 0.0227(9) 0.0202(9) 0.0200(9) 0.0026(7) -0.0041(7) -0.0064(7)
C8 0.0270(10) 0.0236(10) 0.0413(12) 0.0005(9) -0.0056(9) -0.0015(8)
C9 0.0368(11) 0.0308(11) 0.0221(10) 0.0060(8) -0.0109(8) -0.0138(9)
C10 0.0258(9) 0.0154(9) 0.0202(9) 0.0026(7) -0.0021(7) 0.0003(7)
C11 0.0337(11) 0.0284(10) 0.0217(10) -0.0029(8) -0.0074(8) -0.0026(8)
C12 0.0391(12) 0.0209(10) 0.0363(12) 0.0025(8) -0.0055(9) 0.0056(9)
C13 0.0318(11) 0.0475(13) 0.0230(10) -0.0190(9) 0.0097(8) -0.0161(10)
C14 0.0398(12) 0.0259(11) 0.0342(11) -0.0093(9) 0.0127(9) 0.0039(9)
C15 0.0409(12) 0.0497(14) 0.0178(10) 0.0053(9) -0.0025(9) 0.0075(10)
C16 0.0297(10) 0.0373(12) 0.0235(10) -0.0069(8) 0.0129(8) -0.0122(9)
C17 0.0122(8) 0.0215(9) 0.0134(8) -0.0011(7) 0.0032(6) -0.0043(6)
C18 0.0146(8) 0.0226(9) 0.0204(9) -0.0020(7) 0.0052(7) -0.0043(7)
C19 0.0181(9) 0.0289(10) 0.0258(10) -0.0083(8) 0.0040(7) -0.0095(7)
C20 0.0150(8) 0.0414(12) 0.0229(9) -0.0025(8) -0.0008(7) -0.0073(8)
C21 0.0167(9) 0.0340(11) 0.0216(9) 0.0030(8) 0.0001(7) -0.0003(8)
C22 0.0165(8) 0.0240(10) 0.0156(8) 0.0008(7) 0.0022(7) -0.0010(7)
C23 0.0158(8) 0.0194(9) 0.0311(10) -0.0042(8) 0.0031(7) -0.0034(7)
C24 0.0295(10) 0.0240(10) 0.0386(12) -0.0087(9) 0.0056(9) -0.0014(8)
C25 0.0321(11) 0.0275(11) 0.0346(11) 0.0033(9) 0.0038(9) 0.0074(8)
C26 0.0206(9) 0.0218(9) 0.0235(9) 0.0019(7) -0.0018(7) 0.0023(7)
C27 0.0417(13) 0.0349(12) 0.0326(12) 0.0116(9) -0.0114(10) -0.0108(9)
C28 0.0456(15) 0.0336(13) 0.076(2) -0.0129(13) 0.0246(14) 0.0020(11)
C29 0.0109(7) 0.0135(8) 0.0134(8) -0.0003(6) 0.0019(6) -0.0017(6)
C30 0.0124(7) 0.0124(8) 0.0148(8) 0.0015(6) 0.0019(6) -0.0001(6)
C31 0.0178(8) 0.0158(8) 0.0121(8) 0.0005(6) 0.0003(6) -0.0005(6)
C32 0.0209(8) 0.0141(8) 0.0163(8) -0.0015(7) 0.0009(7) -0.0002(6)
C33 0.0213(8) 0.0118(8) 0.0178(8) 0.0022(7) 0.0015(7) 0.0017(6)
C34 0.0136(8) 0.0159(8) 0.0129(8) 0.0016(6) 0.0009(6) 0.0013(6)
C35 0.0143(8) 0.0116(8) 0.0095(7) -0.0004(6) 0.0012(6) -0.0001(6)
C36 0.0144(8) 0.0127(8) 0.0119(8) -0.0024(6) -0.0002(6) 0.0023(6)
C37 0.0170(8) 0.0211(9) 0.0169(8) 0.0003(7) 0.0015(7) -0.0002(7)
C38 0.0153(8) 0.0319(11) 0.0246(10) -0.0027(8) -0.0016(7) -0.0031(7)
C39 0.0202(9) 0.0399(12) 0.0196(9) -0.0005(8) -0.0069(7) 0.0039(8)
C40 0.0231(9) 0.0292(10) 0.0149(8) 0.0057(7) -0.0005(7) 0.0052(8)
C41 0.0163(8) 0.0165(8) 0.0155(8) 0.0005(7) 0.0008(6) 0.0015(6)
C42 0.0135(8) 0.0142(8) 0.0110(7) 0.0031(6) -0.0013(6) 0.0001(6)
C43 0.0193(9) 0.0233(9) 0.0203(9) -0.0070(7) 0.0027(7) -0.0033(7)
C44 0.0209(9) 0.0349(11) 0.0239(10) -0.0077(8) 0.0078(7) -0.0015(8)
C45 0.0144(8) 0.0307(10) 0.0231(9) 0.0039(8) 0.0028(7) -0.0052(7)
C46 0.0218(9) 0.0218(9) 0.0258(10) -0.0013(8) 0.0027(7) -0.0075(7)
C47 0.0204(9) 0.0164(8) 0.0181(8) -0.0017(7) 0.0038(7) -0.0020(7)
C48 0.0338(10) 0.0133(8) 0.0180(9) -0.0019(7) -0.0012(7) 0.0006(7)
C49 0.0431(12) 0.0213(10) 0.0281(10) -0.0083(8) 0.0054(9) -0.0101(9)
C50 0.0774(18) 0.0218(11) 0.0296(12) -0.0084(9) -0.0259(12) 0.0028(11)
C51 0.0477(13) 0.0271(11) 0.0370(12) -0.0140(9) 0.0147(10) -0.0045(9)
C52 0.0195(8) 0.0135(8) 0.0132(8) 0.0020(6) 0.0017(6) 0.0032(6)
C53 0.0251(9) 0.0158(8) 0.0112(8) 0.0011(6) 0.0047(6) 0.0035(7)
C54 0.0277(10) 0.0225(10) 0.0257(10) 0.0048(8) 0.0027(8) -0.0006(8)
C55 0.0382(12) 0.0280(11) 0.0309(11) 0.0036(9) 0.0069(9) -0.0091(9)
C56 0.0552(14) 0.0186(10) 0.0253(10) 0.0070(8) 0.0117(9) -0.0008(9)
C57 0.0447(12) 0.0236(10) 0.0202(9) 0.0082(8) 0.0060(8) 0.0103(9)
C58 0.0286(9) 0.0209(9) 0.0151(8) 0.0027(7) 0.0036(7) 0.0052(7)
C59 0.0213(9) 0.0139(8) 0.0138(8) 0.0028(6) -0.0028(6) 0.0027(6)
C60 0.0231(9) 0.0148(8) 0.0203(9) 0.0006(7) -0.0008(7) 0.0010(7)
C61 0.0206(9) 0.0214(9) 0.0370(11) 0.0004(8) 0.0011(8) 0.0038(7)
C62 0.0192(9) 0.0316(11) 0.0527(14) -0.0064(10) -0.0110(9) 0.0021(8)
C63 0.0313(11) 0.0366(12) 0.0394(12) -0.0146(10) -0.0164(9) 0.0041(9)
C64 0.0279(10) 0.0283(10) 0.0202(9) -0.0067(8) -0.0070(7) 0.0080(8)
C65 0.0490(14) 0.0501(15) 0.0413(14) -0.0092(12) -0.0002(11) -0.0064(12)
C66 0.074(2) 0.0497(17) 0.0615(19) 0.0151(15) -0.0214(16) 0.0107(15)
C67 0.082(2) 0.085(3) 0.0535(19) 0.0299(18) -0.0152(17) -0.015(2)
C68 0.0634(19) 0.081(2) 0.0369(15) -0.0046(14) -0.0107(13) -0.0196(17)
C69 0.0466(15) 0.0494(16) 0.0654(19) -0.0014(14) -0.0041(13) 0.0123(12)
C70 0.074(2) 0.0471(16) 0.0541(17) 0.0137(13) -0.0052(15) -0.0034(14)
C71 0.071(2) 0.109(3) 0.072(2) -0.008(2) 0.0128(19) -0.006(2)

loop_
_atom_type_symbol
_atom_type_description
_atom_type_scat_dispersion_real
_atom_type_scat_dispersion_imag
_atom_type_scat_source
C C 0.0181 0.0091 'International Tables Vol C Tables 4.2.6.8 and 6.1.1.4'
H H 0 0 'International Tables Vol C Tables 4.2.6.8 and 6.1.1.4'
N N 0.0311 0.018 'International Tables Vol C Tables 4.2.6.8 and 6.1.1.4'
O O 0.0492 0.0322 'International Tables Vol C Tables 4.2.6.8 and 6.1.1.4'
Si Si 0.2541 0.3302 'International Tables Vol C Tables 4.2.6.8 and 6.1.1.4'
K K 0.3868 1.0657 'International Tables Vol C Tables 4.2.6.8 and 6.1.1.4'
In In 0.0822 5.0449 'International Tables Vol C Tables 4.2.6.8 and 6.1.1.4'

loop_
_exptl_crystal_face_index_h
_exptl_crystal_face_index_k
_exptl_crystal_face_index_l
_exptl_crystal_face_perp_dist
6 -8 5 0.1071
6 0 -9 0.1022
1 6 -12 0.1105
-7 7 -1 0.0704
-8 5 3 0.0692
-5 -2 10 0.0799
-7 9 1 0.0809
-8 1 -3 0.0759
1 -14 -6 0.0961
-5 -10 -7 0.1058
-7 5 -5 0.0823
3 15 -3 0.0665
-8 -3 2 0.0828
8 5 -2 0.0606
4 12 6 0.0872
8 -1 3 0.0519
0 4 12 0.0798
5 -1 10 0.0692
0 -12 9 0.146
1 12 -9 0.0806
-3 12 -7 0.0849
-8 1 4 0.0672
-1 -11 -9 0.1067
8 1 -1 0.0493
4 15 -2 0.0647

loop_
_geom_angle_atom_site_label_1
_geom_angle_atom_site_label_2
_geom_angle_atom_site_label_3
_geom_angle
_geom_angle_site_symmetry_1
_geom_angle_site_symmetry_3
N1 In N2 102.24(5) . .
N1 In N3 112.64(5) . .
N2 In N3 106.25(5) . .
N1 In C35 132.97(6) . .
N2 In C35 119.53(6) . .
N3 In C35 77.12(6) . .
N3 K C29 26.45(4) . .
N3 K C60 85.71(4) . .
C29 K C60 74.33(5) . .
N3 K C42 64.28(4) . .
C29 K C42 61.85(4) . .
C60 K C42 131.60(5) . .
N3 K C61 107.49(5) . .
C29 K C61 99.41(5) . .
C60 K C61 25.18(5) . .
C42 K C61 154.19(5) . .
N3 K C59 63.36(4) . .
C29 K C59 59.75(4) . .
C60 K C59 25.26(5) . .
C42 K C59 121.59(4) . .
C61 K C59 44.13(5) . .
N3 K C47 70.23(4) . .
C29 K C47 78.56(4) . .
C60 K C47 152.86(5) . .
C42 K C47 25.02(4) . .
C61 K C47 177.72(5) . .
C59 K C47 133.59(5) . .
N3 K C43 84.93(4) . .
C29 K C43 73.70(5) . .
C60 K C43 125.05(5) . .
C42 K C43 25.17(4) . .
C61 K C43 137.66(5) . .
C59 K C43 128.54(5) . .
C47 K C43 42.90(5) . .
N3 K C20 177.19(5) . 1_655
C29 K C20 156.11(5) . 1_655
C60 K C20 94.49(5) . 1_655
C42 K C20 117.31(5) . 1_655
C61 K C20 72.11(5) . 1_655
C59 K C20 116.21(5) . 1_655
C47 K C20 110.17(5) . 1_655
C43 K C20 97.22(5) . 1_655
N3 K C62 106.92(5) . .
C29 K C62 109.99(5) . .
C60 K C62 43.28(5) . .
C42 K C62 171.15(5) . .
C61 K C62 24.24(5) . .
C59 K C62 50.29(5) . .
C47 K C62 155.73(5) . .
C43 K C62 160.34(5) . .
C20 K C62 71.52(6) 1_655 .
N3 K C64 65.11(4) . .
C29 K C64 72.88(5) . .
C60 K C64 42.73(5) . .
C42 K C64 129.39(5) . .
C61 K C64 49.47(5) . .
C59 K C64 24.05(5) . .
C47 K C64 128.57(5) . .
C43 K C64 146.58(5) . .
C20 K C64 113.26(5) 1_655 .
C62 K C64 41.82(5) . .
N3 K C63 86.35(5) . .
C29 K C63 96.37(5) . .
C60 K C63 49.28(5) . .
C42 K C63 149.01(5) . .
C61 K C63 41.84(5) . .
C59 K C63 42.26(5) . .
C47 K C63 137.07(5) . .
C43 K C63 170.04(5) . .
C20 K C63 91.65(5) 1_655 .
C62 K C63 23.36(6) . .
C64 K C63 23.49(5) . .
O Si1 N1 109.29(7) . .
O Si1 C13 108.26(9) . .
N1 Si1 C13 113.03(9) . .
O Si1 C14 106.90(9) . .
N1 Si1 C14 115.59(9) . .
C13 Si1 C14 103.34(11) . .
O Si2 N2 110.17(7) . .
O Si2 C16 106.25(9) . .
N2 Si2 C16 113.57(8) . .
O Si2 C15 104.49(10) . .
N2 Si2 C15 111.55(9) . .
C16 Si2 C15 110.29(11) . .
Si1 O Si2 141.16(9) . .
C1 N1 Si1 114.45(11) . .
C1 N1 In 122.22(10) . .
Si1 N1 In 123.11(7) . .
C17 N2 Si2 122.61(11) . .
C17 N2 In 124.37(11) . .
Si2 N2 In 111.31(7) . .
C29 N3 In 106.30(10) . .
C29 N3 K 83.23(9) . .
In N3 K 124.11(6) . .
C29 N3 H1X 113.6(16) . .
In N3 H1X 118.4(15) . .
K N3 H1X 105.9(15) . .
C6 C1 C2 118.21(16) . .
C6 C1 N1 120.89(15) . .
C2 C1 N1 120.89(15) . .
C3 C2 C1 119.49(17) . .
C3 C2 C7 117.27(16) . .
C1 C2 C7 123.20(16) . .
C4 C3 C2 121.86(17) . .
C4 C3 H3 119.1 . .
C2 C3 H3 119.1 . .
C5 C4 C3 118.83(17) . .
C5 C4 H4 120.6 . .
C3 C4 H4 120.6 . .
C4 C5 C6 121.59(17) . .
C4 C5 H5 119.2 . .
C6 C5 H5 119.2 . .
C5 C6 C1 119.90(17) . .
C5 C6 C10 117.41(16) . .
C1 C6 C10 122.55(16) . .
C2 C7 C8 110.79(16) . .
C2 C7 C9 112.30(15) . .
C8 C7 C9 109.89(17) . .
C2 C7 H7 107.9 . .
C8 C7 H7 107.9 . .
C9 C7 H7 107.9 . .
C7 C8 H8C 109.5 . .
C7 C8 H8B 109.5 . .
H8C C8 H8B 109.5 . .
C7 C8 H8A 109.5 . .
H8C C8 H8A 109.5 . .
H8B C8 H8A 109.5 . .
C7 C9 H9C 109.5 . .
C7 C9 H9B 109.5 . .
H9C C9 H9B 109.5 . .
C7 C9 H9A 109.5 . .
H9C C9 H9A 109.5 . .
H9B C9 H9A 109.5 . .
C6 C10 C11 110.41(15) . .
C6 C10 C12 112.81(16) . .
C11 C10 C12 109.75(16) . .
C6 C10 H10 107.9 . .
C11 C10 H10 107.9 . .
C12 C10 H10 107.9 . .
C10 C11 H11C 109.5 . .
C10 C11 H11B 109.5 . .
H11C C11 H11B 109.5 . .
C10 C11 H11A 109.5 . .
H11C C11 H11A 109.5 . .
H11B C11 H11A 109.5 . .
C10 C12 H12C 109.5 . .
C10 C12 H12B 109.5 . .
H12C C12 H12B 109.5 . .
C10 C12 H12A 109.5 . .
H12C C12 H12A 109.5 . .
H12B C12 H12A 109.5 . .
Si1 C13 H13C 109.5 . .
Si1 C13 H13B 109.5 . .
H13C C13 H13B 109.5 . .
Si1 C13 H13A 109.5 . .
H13C C13 H13A 109.5 . .
H13B C13 H13A 109.5 . .
Si1 C14 H14C 109.5 . .
Si1 C14 H14B 109.5 . .
H14C C14 H14B 109.5 . .
Si1 C14 H14A 109.5 . .
H14C C14 H14A 109.5 . .
H14B C14 H14A 109.5 . .
Si2 C15 H15C 109.5 . .
Si2 C15 H15B 109.5 . .
H15C C15 H15B 109.5 . .
Si2 C15 H15A 109.5 . .
H15C C15 H15A 109.5 . .
H15B C15 H15A 109.5 . .
Si2 C16 H16C 109.5 . .
Si2 C16 H16B 109.5 . .
H16C C16 H16B 109.5 . .
Si2 C16 H16A 109.5 . .
H16C C16 H16A 109.5 . .
H16B C16 H16A 109.5 . .
C22 C17 C18 118.36(16) . .
C22 C17 N2 121.52(16) . .
C18 C17 N2 120.12(16) . .
C19 C18 C17 119.36(17) . .
C19 C18 C23 119.47(17) . .
C17 C18 C23 121.16(16) . .
C20 C19 C18 121.81(18) . .
C20 C19 H19 119.1 . .
C18 C19 H19 119.1 . .
C19 C20 C21 119.13(17) . .
C19 C20 K 119.75(13) . 1_455
C21 C20 K 92.30(12) . 1_455
C19 C20 H20 120.4 . .
C21 C20 H20 120.4 . .
K C20 H20 58 1_455 .
C20 C21 C22 121.39(18) . .
C20 C21 H21 119.3 . .
C22 C21 H21 119.3 . .
C21 C22 C17 119.88(17) . .
C21 C22 C26 117.68(17) . .
C17 C22 C26 122.38(16) . .
C18 C23 C24 112.90(16) . .
C18 C23 C25 110.82(15) . .
C24 C23 C25 109.08(17) . .
C18 C23 H23 108 . .
C24 C23 H23 108 . .
C25 C23 H23 108 . .
C23 C24 H24C 109.5 . .
C23 C24 H24B 109.5 . .
H24C C24 H24B 109.5 . .
C23 C24 H24A 109.5 . .
H24C C24 H24A 109.5 . .
H24B C24 H24A 109.5 . .
C23 C25 H25C 109.5 . .
C23 C25 H25B 109.5 . .
H25C C25 H25B 109.5 . .
C23 C25 H25A 109.5 . .
H25C C25 H25A 109.5 . .
H25B C25 H25A 109.5 . .
C22 C26 C27 110.57(17) . .
C22 C26 C28 112.33(17) . .
C27 C26 C28 110.3(2) . .
C22 C26 H26 107.8 . .
C27 C26 H26 107.8 . .
C28 C26 H26 107.8 . .
C26 C27 H27C 109.5 . .
C26 C27 H27B 109.5 . .
H27C C27 H27B 109.5 . .
C26 C27 H27A 109.5 . .
H27C C27 H27A 109.5 . .
H27B C27 H27A 109.5 . .
C26 C28 H28C 109.5 . .
C26 C28 H28B 109.5 . .
H28C C28 H28B 109.5 . .
C26 C28 H28A 109.5 . .
H28C C28 H28A 109.5 . .
H28B C28 H28A 109.5 . .
N3 C29 C34 124.74(15) . .
N3 C29 C30 117.25(15) . .
C34 C29 C30 117.99(15) . .
N3 C29 K 70.32(8) . .
C34 C29 K 100.14(10) . .
C30 C29 K 98.53(10) . .
C31 C30 C29 119.71(15) . .
C31 C30 C35 122.16(15) . .
C29 C30 C35 118.08(14) . .
C30 C31 C32 122.99(16) . .
C30 C31 H31 118.5 . .
C32 C31 H31 118.5 . .
C31 C32 C33 116.56(16) . .
C31 C32 C48 122.34(16) . .
C33 C32 C48 121.10(16) . .
C34 C33 C32 122.96(16) . .
C34 C33 H33 118.5 . .
C32 C33 H33 118.5 . .
C33 C34 C29 119.76(15) . .
C33 C34 C52 122.20(15) . .
C29 C34 C52 118.02(15) . .
C36 C35 C42 111.43(13) . .
C36 C35 C30 112.62(13) . .
C42 C35 C30 107.73(13) . .
C36 C35 In 114.84(10) . .
C42 C35 In 110.54(10) . .
C30 C35 In 98.86(10) . .
C41 C36 C37 117.19(15) . .
C41 C36 C35 122.95(15) . .
C37 C36 C35 119.86(15) . .
C38 C37 C36 121.55(17) . .
C38 C37 H37 119.2 . .
C36 C37 H37 119.2 . .
C37 C38 C39 120.32(17) . .
C37 C38 H38 119.8 . .
C39 C38 H38 119.8 . .
C40 C39 C38 119.11(17) . .
C40 C39 H39 120.4 . .
C38 C39 H39 120.4 . .
C39 C40 C41 120.67(18) . .
C39 C40 H40 119.7 . .
C41 C40 H40 119.7 . .
C40 C41 C36 121.12(17) . .
C40 C41 H41 119.4 . .
C36 C41 H41 119.4 . .
C47 C42 C43 116.73(16) . .
C47 C42 C35 124.30(15) . .
C43 C42 C35 118.97(15) . .
C47 C42 K 80.53(10) . .
C43 C42 K 81.34(10) . .
C35 C42 K 108.34(10) . .
C44 C43 C42 121.44(17) . .
C44 C43 K 86.91(12) . .
C42 C43 K 73.49(10) . .
C44 C43 H43 119.3 . .
C42 C43 H43 119.3 . .
K C43 H43 110.2 . .
C45 C44 C43 120.56(18) . .
C45 C44 K 82.79(12) . .
C43 C44 K 69.61(11) . .
C45 C44 H44 119.7 . .
C43 C44 H44 119.7 . .
K C44 H44 118.6 . .
C46 C45 C44 119.21(17) . .
C46 C45 H45 120.4 . .
C44 C45 H45 120.4 . .
C45 C46 C47 119.94(17) . .
C45 C46 K 83.87(12) . .
C47 C46 K 69.60(11) . .
C45 C46 H46 120 . .
C47 C46 H46 120 . .
K C46 H46 117.1 . .
C42 C47 C46 122.10(17) . .
C42 C47 K 74.45(10) . .
C46 C47 K 86.56(11) . .
C42 C47 H47 118.9 . .
C46 C47 H47 118.9 . .
K C47 H47 109.8 . .
C51 C48 C50 107.63(19) . .
C51 C48 C49 107.60(17) . .
C50 C48 C49 108.58(18) . .
C51 C48 C32 110.48(16) . .
C50 C48 C32 111.34(15) . .
C49 C48 C32 111.07(15) . .
C48 C49 H49C 109.5 . .
C48 C49 H49B 109.5 . .
H49C C49 H49B 109.5 . .
C48 C49 H49A 109.5 . .
H49C C49 H49A 109.5 . .
H49B C49 H49A 109.5 . .
C48 C50 H50C 109.5 . .
C48 C50 H50B 109.5 . .
H50C C50 H50B 109.5 . .
C48 C50 H50A 109.5 . .
H50C C50 H50A 109.5 . .
H50B C50 H50A 109.5 . .
C48 C51 H51C 109.5 . .
C48 C51 H51B 109.5 . .
H51C C51 H51B 109.5 . .
C48 C51 H51A 109.5 . .
H51C C51 H51A 109.5 . .
H51B C51 H51A 109.5 . .
C59 C52 C53 112.46(14) . .
C59 C52 C34 109.14(14) . .
C53 C52 C34 116.00(14) . .
C59 C52 H52 106.2 . .
C53 C52 H52 106.2 . .
C34 C52 H52 106.2 . .
C58 C53 C54 117.95(17) . .
C58 C53 C52 121.90(17) . .
C54 C53 C52 119.98(16) . .
C55 C54 C53 121.21(19) . .
C55 C54 H54 119.4 . .
C53 C54 H54 119.4 . .
C56 C55 C54 120.3(2) . .
C56 C55 H55 119.9 . .
C54 C55 H55 119.9 . .
C57 C56 C55 119.02(19) . .
C57 C56 H56 120.5 . .
C55 C56 H56 120.5 . .
C56 C57 C58 121.13(19) . .
C56 C57 H57 119.4 . .
C58 C57 H57 119.4 . .
C57 C58 C53 120.40(19) . .
C57 C58 H58 119.8 . .
C53 C58 H58 119.8 . .
C64 C59 C60 118.39(17) . .
C64 C59 C52 121.63(16) . .
C60 C59 C52 119.96(16) . .
C64 C59 K 84.48(12) . .
C60 C59 K 73.88(10) . .
C52 C59 K 110.20(10) . .
C61 C60 C59 120.86(17) . .
C61 C60 K 80.26(11) . .
C59 C60 K 80.86(10) . .
C61 C60 H60 119.6 . .
C59 C60 H60 119.6 . .
K C60 H60 109.4 . .
C62 C61 C60 120.11(19) . .
C62 C61 K 83.40(12) . .
C60 C61 K 74.56(11) . .
C62 C61 H61 119.9 . .
C60 C61 H61 119.9 . .
K C61 H61 112.4 . .
C63 C62 C61 119.46(19) . .
C63 C62 K 82.07(13) . .
C61 C62 K 72.36(12) . .
C63 C62 H62 120.3 . .
C61 C62 H62 120.3 . .
K C62 H62 115.9 . .
C62 C63 C64 120.6(2) . .
C62 C63 K 74.57(14) . .
C64 C63 K 76.20(12) . .
C62 C63 H63 119.7 . .
C64 C63 H63 119.7 . .
K C63 H63 120.6 . .
C59 C64 C63 120.49(19) . .
C59 C64 K 71.47(11) . .
C63 C64 K 80.31(14) . .
C59 C64 H64 119.8 . .
C63 C64 H64 119.8 . .
K C64 H64 119.3 . .
C66 C65 C70 116.3(3) . .
C66 C65 C71 124.5(3) . .
C70 C65 C71 119.1(3) . .
C67 C66 C65 124.7(3) . .
C67 C66 H66 117.6 . .
C65 C66 H66 117.6 . .
C66 C67 C68 118.7(3) . .
C66 C67 H67 120.6 . .
C68 C67 H67 120.6 . .
C67 C68 C69 121.2(3) . .
C67 C68 H68 119.4 . .
C69 C68 H68 119.4 . .
C68 C69 C70 119.6(3) . .
C68 C69 H69 120.2 . .
C70 C69 H69 120.2 . .
C69 C70 C65 119.4(3) . .
C69 C70 H70 120.3 . .
C65 C70 H70 120.3 . .
C65 C71 H71C 109.5 . .
C65 C71 H71B 109.5 . .
H71C C71 H71B 109.5 . .
C65 C71 H71A 109.5 . .
H71C C71 H71A 109.5 . .
H71B C71 H71A 109.5 . .

loop_
_geom_bond_atom_site_label_1
_geom_bond_atom_site_label_2
_geom_bond_distance
_geom_bond_site_symmetry_2
In N1 2.1674(14) .
In N2 2.1676(14) .
In N3 2.1855(14) .
In C35 2.2875(16) .
K N3 2.9446(15) .
K C29 3.1055(16) .
K C60 3.1481(18) .
K C42 3.1685(16) .
K C61 3.219(2) .
K C59 3.2353(17) .
K C47 3.2441(18) .
K C43 3.2670(19) .
K C20 3.3205(19) 1_655
K C62 3.355(2) .
K C64 3.396(2) .
K C63 3.447(2) .
Si1 O 1.6282(14) .
Si1 N1 1.7234(15) .
Si1 C13 1.862(2) .
Si1 C14 1.873(2) .
Si2 O 1.6389(14) .
Si2 N2 1.7072(15) .
Si2 C16 1.859(2) .
Si2 C15 1.871(2) .
N1 C1 1.437(2) .
N2 C17 1.427(2) .
N3 C29 1.393(2) .
N3 H1X 0.84(2) .
C1 C6 1.418(2) .
C1 C2 1.421(2) .
C2 C3 1.393(3) .
C2 C7 1.519(2) .
C3 C4 1.386(3) .
C3 H3 0.95 .
C4 C5 1.380(3) .
C4 H4 0.95 .
C5 C6 1.395(3) .
C5 H5 0.95 .
C6 C10 1.520(2) .
C7 C8 1.526(3) .
C7 C9 1.541(2) .
C7 H7 1 .
C8 H8C 0.98 .
C8 H8B 0.98 .
C8 H8A 0.98 .
C9 H9C 0.98 .
C9 H9B 0.98 .
C9 H9A 0.98 .
C10 C11 1.530(3) .
C10 C12 1.537(3) .
C10 H10 1 .
C11 H11C 0.98 .
C11 H11B 0.98 .
C11 H11A 0.98 .
C12 H12C 0.98 .
C12 H12B 0.98 .
C12 H12A 0.98 .
C13 H13C 0.98 .
C13 H13B 0.98 .
C13 H13A 0.98 .
C14 H14C 0.98 .
C14 H14B 0.98 .
C14 H14A 0.98 .
C15 H15C 0.98 .
C15 H15B 0.98 .
C15 H15A 0.98 .
C16 H16C 0.98 .
C16 H16B 0.98 .
C16 H16A 0.98 .
C17 C22 1.415(3) .
C17 C18 1.423(3) .
C18 C19 1.397(3) .
C18 C23 1.519(3) .
C19 C20 1.379(3) .
C19 H19 0.95 .
C20 C21 1.381(3) .
C20 K 3.3205(19) 1_455
C20 H20 0.95 .
C21 C22 1.398(3) .
C21 H21 0.95 .
C22 C26 1.516(3) .
C23 C24 1.526(3) .
C23 C25 1.533(3) .
C23 H23 1 .
C24 H24C 0.98 .
C24 H24B 0.98 .
C24 H24A 0.98 .
C25 H25C 0.98 .
C25 H25B 0.98 .
C25 H25A 0.98 .
C26 C27 1.527(3) .
C26 C28 1.532(3) .
C26 H26 1 .
C27 H27C 0.98 .
C27 H27B 0.98 .
C27 H27A 0.98 .
C28 H28C 0.98 .
C28 H28B 0.98 .
C28 H28A 0.98 .
C29 C34 1.421(2) .
C29 C30 1.426(2) .
C30 C31 1.391(2) .
C30 C35 1.535(2) .
C31 C32 1.397(2) .
C31 H31 0.95 .
C32 C33 1.400(2) .
C32 C48 1.543(2) .
C33 C34 1.392(2) .
C33 H33 0.95 .
C34 C52 1.533(2) .
C35 C36 1.513(2) .
C35 C42 1.532(2) .
C36 C41 1.398(2) .
C36 C37 1.403(2) .
C37 C38 1.385(3) .
C37 H37 0.95 .
C38 C39 1.387(3) .
C38 H38 0.95 .
C39 C40 1.381(3) .
C39 H39 0.95 .
C40 C41 1.392(3) .
C40 H40 0.95 .
C41 H41 0.95 .
C42 C47 1.391(2) .
C42 C43 1.405(2) .
C43 C44 1.389(3) .
C43 H43 0.95 .
C44 C45 1.387(3) .
C44 H44 0.95 .
C45 C46 1.381(3) .
C45 H45 0.95 .
C46 C47 1.399(3) .
C46 H46 0.95 .
C47 H47 0.95 .
C48 C51 1.532(3) .
C48 C50 1.532(3) .
C48 C49 1.534(3) .
C49 H49C 0.98 .
C49 H49B 0.98 .
C49 H49A 0.98 .
C50 H50C 0.98 .
C50 H50B 0.98 .
C50 H50A 0.98 .
C51 H51C 0.98 .
C51 H51B 0.98 .
C51 H51A 0.98 .
C52 C59 1.521(2) .
C52 C53 1.529(2) .
C52 H52 1 .
C53 C58 1.393(3) .
C53 C54 1.393(3) .
C54 C55 1.387(3) .
C54 H54 0.95 .
C55 C56 1.385(3) .
C55 H55 0.95 .
C56 C57 1.373(3) .
C56 H56 0.95 .
C57 C58 1.392(3) .
C57 H57 0.95 .
C58 H58 0.95 .
C59 C64 1.390(3) .
C59 C60 1.398(3) .
C60 C61 1.390(3) .
C60 H60 0.95 .
C61 C62 1.387(3) .
C61 H61 0.95 .
C62 C63 1.380(3) .
C62 H62 0.95 .
C63 C64 1.394(3) .
C63 H63 0.95 .
C64 H64 0.95 .
C65 C66 1.357(4) .
C65 C70 1.418(4) .
C65 C71 1.491(4) .
C66 C67 1.340(5) .
C66 H66 0.95 .
C67 C68 1.344(5) .
C67 H67 0.95 .
C68 C69 1.372(4) .
C68 H68 0.95 .
C69 C70 1.386(4) .
C69 H69 0.95 .
C70 H70 0.95 .
C71 H71C 0.98 .
C71 H71B 0.98 .
C71 H71A 0.98 .
